data_1543094
loop_
_publ_author_name
'Gupta, Sandeep K.'
'Rajeshkumar, Thayalan'
'Rajaraman, Gopalan'
'Murugavel, Ramaswamy'

_publ_section_title
;
 An air-stable Dy(iii) single-ion magnet with high anisotropy barrier and
 blocking temperature
;
_journal_issue 8
_journal_name_full 'Chem. Sci.'
_journal_page_first 5181
_journal_paper_doi 10.1039/C6SC00279J
_journal_volume 7
_journal_year 2016
_chemical_formula_moiety 'C20 H60 N4 O7 P2 Y, 2(C10 H25 N2 O P), 3(I), H2 O'
_chemical_formula_sum 'C40 H112 I3 N8 O10 P4 Y'
_chemical_formula_weight 1458.87
_space_group_crystal_system triclinic
_space_group_IT_number 2
_space_group_name_Hall '-P 1'
_space_group_name_H-M_alt 'P -1'
_symmetry_space_group_name_Hall '-P 1'
_symmetry_space_group_name_H-M 'P -1'
_atom_sites_solution_hydrogens mixed
_audit_creation_method SHELXL-2014/7
_audit_update_record
;
2015-10-05 deposited with the CCDC.
2016-04-13 downloaded from the CCDC.
;
_cell_angle_alpha 92.293(14)
_cell_angle_beta 108.245(10)
_cell_angle_gamma 114.902(8)
_cell_formula_units_Z 2
_cell_length_a 13.7506(13)
_cell_length_b 14.727(2)
_cell_length_c 20.641(2)
_cell_measurement_reflns_used 7602
_cell_measurement_temperature 120(2)
_cell_measurement_theta_max 31.5
_cell_measurement_theta_min 2.5
_cell_volume 3528.3(8)
_computing_cell_refinement
;
CrystalClear-SM Expert 2.0 r3 (Rigaku, 2009)
;
_computing_data_collection
;
CrystalClear-SM Expert 2.0 r3 (Rigaku, 2009)
;
_computing_data_reduction
;
CrystalClear-SM Expert 2.0 r3 (Rigaku, 2009)
;
_computing_molecular_graphics 'CrystalStructure 4.0 (Rigaku, 2010)'
_computing_publication_material 'CrystalStructure 4.0'
_computing_structure_refinement 'SHELXL-2014/7 (Sheldrick, 2014)'
_computing_structure_solution 'SHELXS-97 (Sheldrick, 1990)'
_diffrn_ambient_temperature 120(2)
_diffrn_detector_area_resol_mean 28.5714
_diffrn_measured_fraction_theta_full 0.989
_diffrn_measured_fraction_theta_max 0.989
_diffrn_measurement_device_type
;
Rigaku Saturn724+ (2x2 bin mode)
;
_diffrn_measurement_method 'profile data from \w-scans'
_diffrn_radiation_type MoK\a
_diffrn_radiation_wavelength 0.71075
_diffrn_reflns_av_R_equivalents 0.0233
_diffrn_reflns_av_unetI/netI 0.0317
_diffrn_reflns_Laue_measured_fraction_full 0.989
_diffrn_reflns_Laue_measured_fraction_max 0.989
_diffrn_reflns_limit_h_max 16
_diffrn_reflns_limit_h_min -16
_diffrn_reflns_limit_k_max 17
_diffrn_reflns_limit_k_min -12
_diffrn_reflns_limit_l_max 24
_diffrn_reflns_limit_l_min -24
_diffrn_reflns_number 27431
_diffrn_reflns_point_group_measured_fraction_full 0.989
_diffrn_reflns_point_group_measured_fraction_max 0.989
_diffrn_reflns_theta_full 25.242
_diffrn_reflns_theta_max 25.250
_diffrn_reflns_theta_min 2.205
_diffrn_source 'Sealed Tube'
_exptl_absorpt_coefficient_mu 2.275
_exptl_absorpt_correction_T_max 1.000
_exptl_absorpt_correction_T_min 0.818
_exptl_absorpt_correction_type multi-scan
_exptl_absorpt_process_details 'REQAB (Rigaku, 1998)'
_exptl_crystal_colour 'pale yellow'
_exptl_crystal_density_diffrn 1.373
_exptl_crystal_description block
_exptl_crystal_F_000 1492
_exptl_crystal_size_max 0.180
_exptl_crystal_size_mid 0.140
_exptl_crystal_size_min 0.060
_refine_diff_density_max 1.294
_refine_diff_density_min -1.516
_refine_diff_density_rms 0.073
_refine_ls_extinction_method none
_refine_ls_goodness_of_fit_ref 1.060
_refine_ls_hydrogen_treatment mixed
_refine_ls_matrix_type full
_refine_ls_number_parameters 636
_refine_ls_number_reflns 12633
_refine_ls_number_restraints 2
_refine_ls_restrained_S_all 1.060
_refine_ls_R_factor_all 0.0360
_refine_ls_R_factor_gt 0.0336
_refine_ls_shift/su_max 0.002
_refine_ls_shift/su_mean 0.000
_refine_ls_structure_factor_coef Fsqd
_refine_ls_weighting_details 'w=1/[\s^2^(Fo^2^)+(0.0297P)^2^+5.0308P] where P=(Fo^2^+2Fc^2^)/3'
_refine_ls_weighting_scheme calc
_refine_ls_wR_factor_gt 0.0762
_refine_ls_wR_factor_ref 0.0775
_reflns_Friedel_coverage 0.000
_reflns_number_gt 11860
_reflns_number_total 12633
_reflns_threshold_expression 'I > 2\s(I)'
_cod_data_source_file c6sc00279j2.cif
_cod_data_source_block SKG900
_cod_depositor_comments
;
The following automatic conversions were performed:

'_exptl_absorpt_correction_type' value 'Multi-scan' changed to
'multi-scan' according to
/usr/data/users/saulius/crontab/automatic-downloads/rss-feeds/RSC/lib/dictionaries/cif_core.dic
dictionary named 'cif_core.dic' version 2.4.2 from 2011-04-26.

Automatic conversion script
Id: cif_fix_values 4268 2015-11-12 08:31:59Z antanas 

 Adding full bibliography for 1543092--1543094.cif.
;
_cod_original_cell_volume 3528.3(7)
_cod_database_code 1543094
_shelx_shelxl_version_number 2014/7
_shelx_space_group_comment
;
The symmetry employed for this shelxl refinement is uniquely defined
by the following loop, which should always be used as a source of
symmetry information in preference to the above space-group names.
They are only intended as comments.
;
_shelx_estimated_absorpt_t_min 0.685
_shelx_estimated_absorpt_t_max 0.876

loop_
_space_group_symop_operation_xyz
'x, y, z'
'-x, -y, -z'

loop_
_atom_site_label
_atom_site_type_symbol
_atom_site_fract_x
_atom_site_fract_y
_atom_site_fract_z
_atom_site_U_iso_or_equiv
_atom_site_adp_type
_atom_site_occupancy
_atom_site_site_symmetry_order
_atom_site_calc_flag
_atom_site_refinement_flags_posn
_atom_site_refinement_flags_adp
C1 C 1.0081(3) 0.6930(2) 0.47681(16) 0.0279(7) Uani 1 1 d . .
C2 C 0.9904(3) 0.6358(3) 0.53608(18) 0.0380(8) Uani 1 1 d . .
H2A H 0.9784 0.6754 0.5694 0.057 Uiso 1 1 calc R U
H2B H 1.0586 0.6267 0.5597 0.057 Uiso 1 1 calc R U
H2C H 0.9228 0.5688 0.5168 0.057 Uiso 1 1 calc R U
C3 C 1.0300(3) 0.6320(3) 0.42548(18) 0.0370(8) Uani 1 1 d . .
H3A H 0.9638 0.5641 0.4064 0.055 Uiso 1 1 calc R U
H3B H 1.0993 0.6249 0.4499 0.055 Uiso 1 1 calc R U
H3C H 1.0407 0.6681 0.3875 0.055 Uiso 1 1 calc R U
C4 C 1.1123(3) 0.8004(3) 0.50623(19) 0.0380(8) Uani 1 1 d . .
H4A H 1.1219 0.8363 0.4680 0.057 Uiso 1 1 calc R U
H4B H 1.1820 0.7936 0.5301 0.057 Uiso 1 1 calc R U
H4C H 1.0990 0.8392 0.5392 0.057 Uiso 1 1 calc R U
C5 C 0.6843(3) 0.5308(3) 0.42657(17) 0.0305(7) Uani 1 1 d . .
H5 H 0.7127 0.5664 0.4759 0.037 Uiso 1 1 calc R U
C6 C 0.6768(3) 0.4242(3) 0.4270(2) 0.0398(9) Uani 1 1 d . .
H6A H 0.6471 0.3874 0.3790 0.060 Uiso 1 1 calc R U
H6B H 0.6250 0.3866 0.4506 0.060 Uiso 1 1 calc R U
H6C H 0.7536 0.4304 0.4516 0.060 Uiso 1 1 calc R U
C7 C 0.5659(3) 0.5226(3) 0.3890(2) 0.0449(9) Uani 1 1 d . .
H7A H 0.5721 0.5913 0.3876 0.067 Uiso 1 1 calc R U
H7B H 0.5148 0.4876 0.4137 0.067 Uiso 1 1 calc R U
H7C H 0.5343 0.4838 0.3414 0.067 Uiso 1 1 calc R U
C8 C 0.7685(3) 0.8027(3) 0.46194(18) 0.0328(8) Uani 1 1 d . .
H8 H 0.7154 0.7665 0.4132 0.039 Uiso 1 1 calc R U
C9 C 0.6978(4) 0.7767(3) 0.5085(2) 0.0460(10) Uani 1 1 d . .
H9A H 0.6622 0.7028 0.5062 0.069 Uiso 1 1 calc R U
H9B H 0.6377 0.7987 0.4927 0.069 Uiso 1 1 calc R U
H9C H 0.7481 0.8120 0.5566 0.069 Uiso 1 1 calc R U
C10 C 0.8251(4) 0.9169(3) 0.4627(2) 0.0489(10) Uani 1 1 d . .
H10A H 0.8746 0.9543 0.5105 0.073 Uiso 1 1 calc R U
H10B H 0.7656 0.9391 0.4447 0.073 Uiso 1 1 calc R U
H10C H 0.8717 0.9307 0.4333 0.073 Uiso 1 1 calc R U
C11 C 0.8342(3) 0.7431(2) 0.02382(16) 0.0262(7) Uani 1 1 d . .
C12 C 0.7812(4) 0.6256(3) 0.0066(2) 0.0425(9) Uani 1 1 d . .
H12A H 0.7861 0.5992 0.0497 0.064 Uiso 1 1 calc R U
H12B H 0.8236 0.6058 -0.0166 0.064 Uiso 1 1 calc R U
H12C H 0.7004 0.5971 -0.0242 0.064 Uiso 1 1 calc R U
C13 C 0.9629(3) 0.7894(3) 0.07040(18) 0.0393(9) Uani 1 1 d . .
H13A H 0.9953 0.8639 0.0820 0.059 Uiso 1 1 calc R U
H13B H 1.0043 0.7714 0.0454 0.059 Uiso 1 1 calc R U
H13C H 0.9708 0.7623 0.1133 0.059 Uiso 1 1 calc R U
C14 C 0.8213(3) 0.7847(3) -0.04316(16) 0.0311(7) Uani 1 1 d . .
H14A H 0.7398 0.7538 -0.0730 0.047 Uiso 1 1 calc R U
H14B H 0.8642 0.7680 -0.0676 0.047 Uiso 1 1 calc R U
H14C H 0.8518 0.8590 -0.0319 0.047 Uiso 1 1 calc R U
C15 C 0.7878(3) 0.9730(2) 0.05826(17) 0.0292(7) Uani 1 1 d . .
H15 H 0.7276 0.9328 0.0118 0.035 Uiso 1 1 calc R U
C16 C 0.7390(4) 1.0247(3) 0.0952(2) 0.0442(9) Uani 1 1 d . .
H16A H 0.6719 0.9726 0.1024 0.066 Uiso 1 1 calc R U
H16B H 0.7157 1.0689 0.0666 0.066 Uiso 1 1 calc R U
H16C H 0.7978 1.0659 0.1403 0.066 Uiso 1 1 calc R U
C17 C 0.8930(3) 1.0536(3) 0.0467(2) 0.0454(10) Uani 1 1 d . .
H17A H 0.9516 1.0956 0.0917 0.068 Uiso 1 1 calc R U
H17B H 0.8700 1.0972 0.0174 0.068 Uiso 1 1 calc R U
H17C H 0.9246 1.0196 0.0236 0.068 Uiso 1 1 calc R U
C18 C 0.5393(3) 0.7332(3) 0.04743(18) 0.0335(8) Uani 1 1 d . .
H18 H 0.5763 0.7768 0.0951 0.040 Uiso 1 1 calc R U
C19 C 0.4637(3) 0.6247(3) 0.0515(2) 0.0516(11) Uani 1 1 d . .
H19A H 0.4251 0.5813 0.0049 0.077 Uiso 1 1 calc R U
H19B H 0.4058 0.6244 0.0698 0.077 Uiso 1 1 calc R U
H19C H 0.5114 0.5983 0.0824 0.077 Uiso 1 1 calc R U
C20 C 0.4686(3) 0.7770(3) -0.0012(2) 0.0442(9) Uani 1 1 d . .
H20A H 0.5189 0.8480 -0.0010 0.066 Uiso 1 1 calc R U
H20B H 0.4077 0.7745 0.0148 0.066 Uiso 1 1 calc R U
H20C H 0.4340 0.7365 -0.0485 0.066 Uiso 1 1 calc R U
C21 C 0.3970(3) -0.0204(3) 0.36451(18) 0.0377(8) Uani 1 1 d . .
C22 C 0.3643(4) -0.1294(3) 0.3779(2) 0.0522(11) Uani 1 1 d . .
H22A H 0.2818 -0.1647 0.3695 0.078 Uiso 1 1 calc R U
H22B H 0.4083 -0.1264 0.4262 0.078 Uiso 1 1 calc R U
H22C H 0.3819 -0.1665 0.3464 0.078 Uiso 1 1 calc R U
C23 C 0.3658(4) 0.0358(3) 0.4134(2) 0.0517(11) Uani 1 1 d . .
H23A H 0.3883 0.1062 0.4065 0.078 Uiso 1 1 calc R U
H23B H 0.4067 0.0364 0.4619 0.078 Uiso 1 1 calc R U
H23C H 0.2826 0.0004 0.4029 0.078 Uiso 1 1 calc R U
C24 C 0.5257(4) 0.0385(4) 0.3769(2) 0.0550(11) Uani 1 1 d . .
H24A H 0.5460 -0.0003 0.3485 0.082 Uiso 1 1 calc R U
H24B H 0.5709 0.0481 0.4262 0.082 Uiso 1 1 calc R U
H24C H 0.5423 0.1053 0.3640 0.082 Uiso 1 1 calc R U
C25 C 0.3089(3) -0.0832(3) 0.14821(18) 0.0350(8) Uani 1 1 d . .
H25 H 0.2505 -0.0569 0.1355 0.042 Uiso 1 1 calc R U
C26 C 0.2485(4) -0.1966(3) 0.1169(2) 0.0523(11) Uani 1 1 d . .
H26A H 0.3043 -0.2239 0.1293 0.078 Uiso 1 1 calc R U
H26B H 0.2146 -0.2069 0.0661 0.078 Uiso 1 1 calc R U
H26C H 0.1876 -0.2322 0.1351 0.078 Uiso 1 1 calc R U
C27 C 0.4024(4) -0.0237(4) 0.1202(2) 0.0747(17) Uani 1 1 d . .
H27A H 0.4303 0.0497 0.1350 0.112 Uiso 1 1 calc R U
H27B H 0.3708 -0.0420 0.0692 0.112 Uiso 1 1 calc R U
H27C H 0.4663 -0.0406 0.1383 0.112 Uiso 1 1 calc R U
C28 C 0.2628(3) 0.1394(3) 0.27237(18) 0.0322(8) Uani 1 1 d . .
H28 H 0.2200 0.1028 0.3021 0.039 Uiso 1 1 calc R U
C29 C 0.1756(4) 0.1323(4) 0.2033(2) 0.0583(12) Uani 1 1 d . .
H29A H 0.2159 0.1685 0.1735 0.087 Uiso 1 1 calc R U
H29B H 0.1287 0.1634 0.2112 0.087 Uiso 1 1 calc R U
H29C H 0.1258 0.0603 0.1804 0.087 Uiso 1 1 calc R U
C30 C 0.3439(4) 0.2493(3) 0.3110(2) 0.0556(12) Uani 1 1 d . .
H30A H 0.3998 0.2500 0.3546 0.083 Uiso 1 1 calc R U
H30B H 0.2994 0.2814 0.3212 0.083 Uiso 1 1 calc R U
H30C H 0.3848 0.2872 0.2819 0.083 Uiso 1 1 calc R U
C31 C 0.9780(3) 0.4306(3) 0.12529(17) 0.0320(8) Uani 1 1 d . .
C32 C 0.8530(3) 0.4034(3) 0.08032(19) 0.0449(10) Uani 1 1 d . .
H32A H 0.8008 0.3379 0.0873 0.067 Uiso 1 1 calc R U
H32B H 0.8443 0.3982 0.0311 0.067 Uiso 1 1 calc R U
H32C H 0.8344 0.4569 0.0938 0.067 Uiso 1 1 calc R U
C33 C 1.0603(4) 0.5318(3) 0.1130(2) 0.0481(10) Uani 1 1 d . .
H33A H 1.0406 0.5856 0.1242 0.072 Uiso 1 1 calc R U
H33B H 1.0531 0.5242 0.0641 0.072 Uiso 1 1 calc R U
H33C H 1.1396 0.5501 0.1429 0.072 Uiso 1 1 calc R U
C34 C 1.0052(4) 0.3441(3) 0.1068(2) 0.0480(10) Uani 1 1 d . .
H34A H 1.0865 0.3637 0.1326 0.072 Uiso 1 1 calc R U
H34B H 0.9894 0.3315 0.0567 0.072 Uiso 1 1 calc R U
H34C H 0.9569 0.2817 0.1191 0.072 Uiso 1 1 calc R U
C35 C 0.7833(3) 0.3159(2) 0.22649(17) 0.0265(7) Uani 1 1 d . .
H35 H 0.7595 0.3627 0.1995 0.032 Uiso 1 1 calc R U
C36 C 0.6995(3) 0.2066(3) 0.1874(2) 0.0410(9) Uani 1 1 d . .
H36A H 0.7046 0.1970 0.1416 0.061 Uiso 1 1 calc R U
H36B H 0.6209 0.1934 0.1817 0.061 Uiso 1 1 calc R U
H36C H 0.7190 0.1589 0.2139 0.061 Uiso 1 1 calc R U
C37 C 0.7764(3) 0.3318(3) 0.29769(18) 0.0409(9) Uani 1 1 d . .
H37A H 0.7964 0.2848 0.3246 0.061 Uiso 1 1 calc R U
H37B H 0.6979 0.3187 0.2922 0.061 Uiso 1 1 calc R U
H37C H 0.8303 0.4024 0.3223 0.061 Uiso 1 1 calc R U
C38 C 1.1716(3) 0.4918(3) 0.33730(17) 0.0307(7) Uani 1 1 d . .
H38 H 1.1084 0.4731 0.3562 0.037 Uiso 1 1 calc R U
C39 C 1.2389(3) 0.4339(3) 0.3659(2) 0.0441(9) Uani 1 1 d . .
H39A H 1.1860 0.3608 0.3560 0.066 Uiso 1 1 calc R U
H39B H 1.2788 0.4584 0.4163 0.066 Uiso 1 1 calc R U
H39C H 1.2954 0.4451 0.3437 0.066 Uiso 1 1 calc R U
C40 C 1.2465(4) 0.6069(3) 0.3588(2) 0.0462(10) Uani 1 1 d . .
H40A H 1.3099 0.6266 0.3415 0.069 Uiso 1 1 calc R U
H40B H 1.2780 0.6268 0.4097 0.069 Uiso 1 1 calc R U
H40C H 1.2001 0.6415 0.3391 0.069 Uiso 1 1 calc R U
I1 I 0.51281(2) 0.39049(2) 0.17267(2) 0.03304(6) Uani 1 1 d . .
I2 I 0.97023(2) 1.12470(2) 0.31716(2) 0.03271(6) Uani 1 1 d . .
I29 I 0.50129(2) 0.76674(2) 0.26425(2) 0.06103(10) Uani 1 1 d . .
N1 N 0.7656(2) 0.5920(2) 0.39429(13) 0.0272(6) Uani 1 1 d . .
H1 H 0.7856 0.5515 0.3753 0.033 Uiso 1 1 d R U
N2 N 0.8557(2) 0.7648(2) 0.48337(13) 0.0278(6) Uani 1 1 d . .
H2 H 0.9213 0.8137 0.5127 0.033 Uiso 1 1 d R U
N3 N 0.6307(2) 0.7366(2) 0.02310(14) 0.0250(6) Uani 1 1 d . .
N4 N 0.8167(2) 0.9026(2) 0.09884(13) 0.0279(6) Uani 1 1 d . .
H4 H 0.8922 0.9289 0.1168 0.033 Uiso 1 1 d R U
N5 N 1.1187(2) 0.4595(2) 0.26061(13) 0.0264(6) Uani 1 1 d . .
H5C H 1.1679 0.4964 0.2419 0.032 Uiso 1 1 d R U
N6 N 0.9013(2) 0.3415(2) 0.23163(15) 0.0293(6) Uani 1 1 d D .
N7 N 0.3601(2) -0.0647(2) 0.22499(14) 0.0324(6) Uani 1 1 d . .
H7 H 0.3696 -0.1176 0.2375 0.039 Uiso 1 1 d R U
N8 N 0.3297(2) 0.0884(2) 0.26141(14) 0.0298(6) Uani 1 1 d . .
H8C H 0.4036 0.1307 0.2817 0.036 Uiso 1 1 d R U
O1 O 0.89849(19) 0.75292(16) 0.36685(10) 0.0253(5) Uani 1 1 d . .
O2 O 0.78330(18) 0.73726(16) 0.14037(10) 0.0253(5) Uani 1 1 d . .
O3 O 0.96549(19) 0.53202(16) 0.23315(12) 0.0294(5) Uani 1 1 d . .
O4 O 0.18334(19) -0.08890(16) 0.26372(13) 0.0326(5) Uani 1 1 d . .
O5 O 0.80082(14) 0.57221(10) 0.23916(11) 0.0263(5) Uani 1 1 d G .
H5A H 0.7307 0.5236 0.2195 0.039 Uiso 1 1 d G U
H5B H 0.8483 0.5521 0.2319 0.039 Uiso 1 1 d G U
O6 O 1.00942(12) 0.72963(10) 0.25174(11) 0.0242(5) Uani 1 1 d G .
H6D H 1.0755 0.7783 0.2546 0.036 Uiso 1 1 d G U
H6E H 1.0086 0.6708 0.2439 0.036 Uiso 1 1 d G U
O7 O 0.99326(16) 0.91064(9) 0.26409(12) 0.0307(5) Uani 1 1 d G .
H7D H 0.9984 0.9669 0.2834 0.046 Uiso 1 1 d G U
H7E H 1.0598 0.9215 0.2627 0.046 Uiso 1 1 d G U
O8 O 0.7792(2) 0.86463(18) 0.26800(14) 0.0309(5) Uani 1 1 d D .
O9 O 0.65487(15) 0.65067(15) 0.24066(11) 0.0273(5) Uani 1 1 d G .
H9D H 0.6115 0.6758 0.2483 0.041 Uiso 1 1 d G U
H9E H 0.6123 0.5874 0.2188 0.041 Uiso 1 1 d G U
O10 O 0.31259(16) 0.4931(2) 0.20730(17) 0.0660(9) Uani 1 1 d G .
H10D H 0.3463 0.4607 0.1949 0.099 Uiso 1 1 d G U
H10E H 0.3601 0.5580 0.2208 0.099 Uiso 1 1 d G U
P1 P 0.87946(7) 0.70373(6) 0.42776(4) 0.02253(17) Uani 1 1 d . .
P2 P 0.76375(7) 0.77868(6) 0.07446(4) 0.02140(16) Uani 1 1 d . .
P3 P 0.99105(7) 0.44621(6) 0.21641(4) 0.02297(17) Uani 1 1 d . .
P4 P 0.30862(7) -0.02620(6) 0.27561(4) 0.02627(18) Uani 1 1 d . .
Y1 Y 0.84837(2) 0.74656(2) 0.25360(2) 0.01780(7) Uani 1 1 d . .
H3 H 0.608(3) 0.696(3) -0.011(2) 0.037(12) Uiso 1 1 d . .
H6 H 0.929(3) 0.300(2) 0.2452(18) 0.039(11) Uiso 1 1 d D .
H8A H 0.818(3) 0.9255(15) 0.2793(19) 0.039(11) Uiso 1 1 d D .
H8B H 0.722(4) 0.853(3) 0.268(2) 0.039(13) Uiso 1 1 d . .

loop_
_atom_site_aniso_label
_atom_site_aniso_U_11
_atom_site_aniso_U_22
_atom_site_aniso_U_33
_atom_site_aniso_U_23
_atom_site_aniso_U_13
_atom_site_aniso_U_12
C1 0.0326(18) 0.0289(17) 0.0235(16) 0.0037(13) 0.0070(14) 0.0177(15)
C2 0.045(2) 0.038(2) 0.0311(19) 0.0117(16) 0.0079(16) 0.0226(18)
C3 0.044(2) 0.046(2) 0.0338(19) 0.0065(16) 0.0125(16) 0.0332(19)
C4 0.0321(19) 0.039(2) 0.039(2) 0.0062(16) 0.0069(16) 0.0168(17)
C5 0.0300(18) 0.0336(18) 0.0244(16) 0.0048(14) 0.0116(14) 0.0102(15)
C6 0.041(2) 0.0331(19) 0.045(2) 0.0112(17) 0.0180(18) 0.0144(17)
C7 0.033(2) 0.045(2) 0.052(2) 0.0051(19) 0.0141(18) 0.0140(18)
C8 0.038(2) 0.0341(18) 0.0305(18) -0.0004(15) 0.0106(15) 0.0219(16)
C9 0.049(2) 0.055(2) 0.047(2) 0.0027(19) 0.0232(19) 0.032(2)
C10 0.056(3) 0.037(2) 0.054(2) 0.0051(18) 0.012(2) 0.028(2)
C11 0.0226(16) 0.0323(17) 0.0248(16) 0.0074(14) 0.0083(13) 0.0136(14)
C12 0.060(3) 0.036(2) 0.048(2) 0.0116(17) 0.029(2) 0.0292(19)
C13 0.0270(19) 0.063(3) 0.0340(19) 0.0144(18) 0.0122(15) 0.0247(18)
C14 0.0270(17) 0.0377(19) 0.0252(17) 0.0051(14) 0.0088(14) 0.0123(15)
C15 0.0311(18) 0.0253(16) 0.0290(17) 0.0067(14) 0.0074(14) 0.0132(15)
C16 0.053(2) 0.042(2) 0.039(2) -0.0001(17) 0.0119(18) 0.028(2)
C17 0.047(2) 0.0278(19) 0.059(3) 0.0160(18) 0.020(2) 0.0144(18)
C18 0.0232(17) 0.045(2) 0.0289(18) 0.0059(15) 0.0097(14) 0.0123(16)
C19 0.030(2) 0.055(3) 0.056(3) 0.021(2) 0.0175(19) 0.0050(19)
C20 0.030(2) 0.057(2) 0.048(2) 0.0060(19) 0.0109(17) 0.0247(19)
C21 0.045(2) 0.038(2) 0.0314(19) 0.0053(16) 0.0095(16) 0.0237(18)
C22 0.067(3) 0.056(3) 0.049(2) 0.021(2) 0.023(2) 0.040(2)
C23 0.076(3) 0.059(3) 0.031(2) 0.0083(19) 0.019(2) 0.042(2)
C24 0.043(2) 0.064(3) 0.041(2) -0.003(2) -0.0055(19) 0.025(2)
C25 0.0309(19) 0.0373(19) 0.0317(18) -0.0034(15) 0.0110(15) 0.0120(16)
C26 0.044(2) 0.043(2) 0.057(3) -0.010(2) 0.003(2) 0.021(2)
C27 0.053(3) 0.090(4) 0.045(3) 0.001(3) 0.025(2) -0.003(3)
C28 0.039(2) 0.0276(17) 0.0372(19) 0.0110(15) 0.0201(16) 0.0170(16)
C29 0.069(3) 0.087(3) 0.050(3) 0.036(2) 0.028(2) 0.057(3)
C30 0.068(3) 0.0267(19) 0.078(3) 0.007(2) 0.045(3) 0.015(2)
C31 0.0321(19) 0.0314(18) 0.0298(18) 0.0035(14) 0.0107(15) 0.0126(15)
C32 0.035(2) 0.054(2) 0.034(2) 0.0093(18) 0.0032(16) 0.0159(19)
C33 0.046(2) 0.053(2) 0.037(2) 0.0177(19) 0.0171(18) 0.014(2)
C34 0.049(2) 0.048(2) 0.043(2) -0.0116(19) 0.0168(19) 0.021(2)
C35 0.0214(16) 0.0257(16) 0.0317(17) 0.0032(14) 0.0081(13) 0.0113(14)
C36 0.035(2) 0.0304(19) 0.050(2) 0.0006(17) 0.0095(17) 0.0132(17)
C37 0.035(2) 0.050(2) 0.036(2) 0.0030(17) 0.0135(16) 0.0184(18)
C38 0.0260(17) 0.0400(19) 0.0310(18) 0.0091(15) 0.0137(14) 0.0168(15)
C39 0.039(2) 0.055(2) 0.043(2) 0.0203(19) 0.0122(17) 0.027(2)
C40 0.044(2) 0.046(2) 0.039(2) -0.0045(18) 0.0094(18) 0.0166(19)
I1 0.02162(11) 0.03141(12) 0.03477(13) -0.00510(9) 0.00386(9) 0.00758(9)
I2 0.03967(13) 0.02251(11) 0.03386(12) 0.00012(9) 0.00977(10) 0.01538(10)
I29 0.04028(16) 0.05049(17) 0.1121(3) 0.01307(16) 0.03734(17) 0.03188(14)
N1 0.0318(15) 0.0272(14) 0.0230(13) 0.0026(11) 0.0117(12) 0.0130(12)
N2 0.0289(15) 0.0314(15) 0.0222(13) 0.0001(11) 0.0061(11) 0.0158(12)
N3 0.0206(14) 0.0280(14) 0.0199(14) 0.0012(12) 0.0040(11) 0.0080(12)
N4 0.0226(14) 0.0251(14) 0.0294(14) 0.0055(11) 0.0031(11) 0.0096(12)
N5 0.0215(14) 0.0313(14) 0.0313(14) 0.0064(12) 0.0117(11) 0.0148(12)
N6 0.0264(15) 0.0266(14) 0.0432(17) 0.0100(13) 0.0140(13) 0.0184(13)
N7 0.0294(15) 0.0361(16) 0.0331(15) 0.0004(13) 0.0114(13) 0.0167(13)
N8 0.0240(14) 0.0258(14) 0.0357(15) 0.0022(12) 0.0121(12) 0.0073(12)
O1 0.0314(12) 0.0242(11) 0.0217(11) 0.0047(9) 0.0089(9) 0.0144(10)
O2 0.0241(11) 0.0283(11) 0.0229(11) 0.0078(9) 0.0079(9) 0.0117(10)
O3 0.0249(12) 0.0235(11) 0.0438(14) 0.0033(10) 0.0129(10) 0.0147(10)
O4 0.0250(12) 0.0221(11) 0.0526(15) 0.0050(10) 0.0180(11) 0.0098(10)
O5 0.0178(11) 0.0186(10) 0.0421(13) 0.0011(9) 0.0096(10) 0.0093(9)
O6 0.0203(11) 0.0181(10) 0.0367(12) 0.0049(9) 0.0122(9) 0.0097(9)
O7 0.0252(12) 0.0203(11) 0.0499(14) 0.0025(10) 0.0178(11) 0.0107(10)
O8 0.0288(14) 0.0225(13) 0.0490(15) 0.0063(11) 0.0184(12) 0.0156(11)
O9 0.0220(11) 0.0244(11) 0.0408(13) 0.0052(10) 0.0137(10) 0.0138(10)
O10 0.0462(18) 0.067(2) 0.090(2) 0.0050(18) 0.0345(17) 0.0245(16)
P1 0.0270(4) 0.0235(4) 0.0188(4) 0.0035(3) 0.0074(3) 0.0139(3)
P2 0.0196(4) 0.0230(4) 0.0196(4) 0.0057(3) 0.0059(3) 0.0088(3)
P3 0.0220(4) 0.0217(4) 0.0288(4) 0.0030(3) 0.0088(3) 0.0138(3)
P4 0.0225(4) 0.0250(4) 0.0309(4) 0.0017(3) 0.0105(3) 0.0104(3)
Y1 0.01921(15) 0.01841(14) 0.01934(14) 0.00454(11) 0.00770(11) 0.01121(12)

loop_
_atom_type_symbol
_atom_type_description
_atom_type_scat_dispersion_real
_atom_type_scat_dispersion_imag
_atom_type_scat_source
C C 0.0033 0.0016 'International Tables Vol C Tables 4.2.6.8 and 6.1.1.4'
H H 0.0000 0.0000 'International Tables Vol C Tables 4.2.6.8 and 6.1.1.4'
I I -0.4742 1.8119 'International Tables Vol C Tables 4.2.6.8 and 6.1.1.4'
N N 0.0061 0.0033 'International Tables Vol C Tables 4.2.6.8 and 6.1.1.4'
O O 0.0106 0.0060 'International Tables Vol C Tables 4.2.6.8 and 6.1.1.4'
P P 0.1023 0.0942 'International Tables Vol C Tables 4.2.6.8 and 6.1.1.4'
Y Y -2.7962 3.5667 'International Tables Vol C Tables 4.2.6.8 and 6.1.1.4'

loop_
_geom_angle_atom_site_label_1
_geom_angle_atom_site_label_2
_geom_angle_atom_site_label_3
_geom_angle
C2 C1 C3 109.3(3)
C2 C1 C4 110.4(3)
C3 C1 C4 109.2(3)
C2 C1 P1 110.8(2)
C3 C1 P1 106.9(2)
C4 C1 P1 110.1(2)
C1 C2 H2A 109.5
C1 C2 H2B 109.5
H2A C2 H2B 109.5
C1 C2 H2C 109.5
H2A C2 H2C 109.5
H2B C2 H2C 109.5
C1 C3 H3A 109.5
C1 C3 H3B 109.5
H3A C3 H3B 109.5
C1 C3 H3C 109.5
H3A C3 H3C 109.5
H3B C3 H3C 109.5
C1 C4 H4A 109.5
C1 C4 H4B 109.5
H4A C4 H4B 109.5
C1 C4 H4C 109.5
H4A C4 H4C 109.5
H4B C4 H4C 109.5
N1 C5 C7 110.4(3)
N1 C5 C6 111.4(3)
C7 C5 C6 110.2(3)
N1 C5 H5 108.2
C7 C5 H5 108.2
C6 C5 H5 108.2
C5 C6 H6A 109.5
C5 C6 H6B 109.5
H6A C6 H6B 109.5
C5 C6 H6C 109.5
H6A C6 H6C 109.5
H6B C6 H6C 109.5
C5 C7 H7A 109.5
C5 C7 H7B 109.5
H7A C7 H7B 109.5
C5 C7 H7C 109.5
H7A C7 H7C 109.5
H7B C7 H7C 109.5
N2 C8 C9 109.7(3)
N2 C8 C10 110.9(3)
C9 C8 C10 112.0(3)
N2 C8 H8 108.0
C9 C8 H8 108.0
C10 C8 H8 108.0
C8 C9 H9A 109.5
C8 C9 H9B 109.5
H9A C9 H9B 109.5
C8 C9 H9C 109.5
H9A C9 H9C 109.5
H9B C9 H9C 109.5
C8 C10 H10A 109.5
C8 C10 H10B 109.5
H10A C10 H10B 109.5
C8 C10 H10C 109.5
H10A C10 H10C 109.5
H10B C10 H10C 109.5
C14 C11 C12 110.0(3)
C14 C11 C13 109.8(3)
C12 C11 C13 110.1(3)
C14 C11 P2 111.6(2)
C12 C11 P2 108.8(2)
C13 C11 P2 106.5(2)
C11 C12 H12A 109.5
C11 C12 H12B 109.5
H12A C12 H12B 109.5
C11 C12 H12C 109.5
H12A C12 H12C 109.5
H12B C12 H12C 109.5
C11 C13 H13A 109.5
C11 C13 H13B 109.5
H13A C13 H13B 109.5
C11 C13 H13C 109.5
H13A C13 H13C 109.5
H13B C13 H13C 109.5
C11 C14 H14A 109.5
C11 C14 H14B 109.5
H14A C14 H14B 109.5
C11 C14 H14C 109.5
H14A C14 H14C 109.5
H14B C14 H14C 109.5
N4 C15 C16 109.7(3)
N4 C15 C17 111.5(3)
C16 C15 C17 110.1(3)
N4 C15 H15 108.5
C16 C15 H15 108.5
C17 C15 H15 108.5
C15 C16 H16A 109.5
C15 C16 H16B 109.5
H16A C16 H16B 109.5
C15 C16 H16C 109.5
H16A C16 H16C 109.5
H16B C16 H16C 109.5
C15 C17 H17A 109.5
C15 C17 H17B 109.5
H17A C17 H17B 109.5
C15 C17 H17C 109.5
H17A C17 H17C 109.5
H17B C17 H17C 109.5
N3 C18 C19 110.6(3)
N3 C18 C20 109.4(3)
C19 C18 C20 111.3(3)
N3 C18 H18 108.5
C19 C18 H18 108.5
C20 C18 H18 108.5
C18 C19 H19A 109.5
C18 C19 H19B 109.5
H19A C19 H19B 109.5
C18 C19 H19C 109.5
H19A C19 H19C 109.5
H19B C19 H19C 109.5
C18 C20 H20A 109.5
C18 C20 H20B 109.5
H20A C20 H20B 109.5
C18 C20 H20C 109.5
H20A C20 H20C 109.5
H20B C20 H20C 109.5
C24 C21 C22 111.6(3)
C24 C21 C23 110.0(3)
C22 C21 C23 108.5(3)
C24 C21 P4 111.1(3)
C22 C21 P4 109.3(3)
C23 C21 P4 106.2(3)
C21 C22 H22A 109.5
C21 C22 H22B 109.5
H22A C22 H22B 109.5
C21 C22 H22C 109.5
H22A C22 H22C 109.5
H22B C22 H22C 109.5
C21 C23 H23A 109.5
C21 C23 H23B 109.5
H23A C23 H23B 109.5
C21 C23 H23C 109.5
H23A C23 H23C 109.5
H23B C23 H23C 109.5
C21 C24 H24A 109.5
C21 C24 H24B 109.5
H24A C24 H24B 109.5
C21 C24 H24C 109.5
H24A C24 H24C 109.5
H24B C24 H24C 109.5
N7 C25 C26 111.0(3)
N7 C25 C27 109.2(3)
C26 C25 C27 111.7(4)
N7 C25 H25 108.3
C26 C25 H25 108.3
C27 C25 H25 108.3
C25 C26 H26A 109.5
C25 C26 H26B 109.5
H26A C26 H26B 109.5
C25 C26 H26C 109.5
H26A C26 H26C 109.5
H26B C26 H26C 109.5
C25 C27 H27A 109.5
C25 C27 H27B 109.5
H27A C27 H27B 109.5
C25 C27 H27C 109.5
H27A C27 H27C 109.5
H27B C27 H27C 109.5
N8 C28 C29 109.9(3)
N8 C28 C30 109.8(3)
C29 C28 C30 112.5(3)
N8 C28 H28 108.2
C29 C28 H28 108.2
C30 C28 H28 108.2
C28 C29 H29A 109.5
C28 C29 H29B 109.5
H29A C29 H29B 109.5
C28 C29 H29C 109.5
H29A C29 H29C 109.5
H29B C29 H29C 109.5
C28 C30 H30A 109.5
C28 C30 H30B 109.5
H30A C30 H30B 109.5
C28 C30 H30C 109.5
H30A C30 H30C 109.5
H30B C30 H30C 109.5
C33 C31 C34 110.7(3)
C33 C31 C32 109.6(3)
C34 C31 C32 109.4(3)
C33 C31 P3 109.0(2)
C34 C31 P3 110.5(3)
C32 C31 P3 107.5(2)
C31 C32 H32A 109.5
C31 C32 H32B 109.5
H32A C32 H32B 109.5
C31 C32 H32C 109.5
H32A C32 H32C 109.5
H32B C32 H32C 109.5
C31 C33 H33A 109.5
C31 C33 H33B 109.5
H33A C33 H33B 109.5
C31 C33 H33C 109.5
H33A C33 H33C 109.5
H33B C33 H33C 109.5
C31 C34 H34A 109.5
C31 C34 H34B 109.5
H34A C34 H34B 109.5
C31 C34 H34C 109.5
H34A C34 H34C 109.5
H34B C34 H34C 109.5
N6 C35 C37 111.6(3)
N6 C35 C36 111.3(3)
C37 C35 C36 110.1(3)
N6 C35 H35 107.9
C37 C35 H35 107.9
C36 C35 H35 107.9
C35 C36 H36A 109.5
C35 C36 H36B 109.5
H36A C36 H36B 109.5
C35 C36 H36C 109.5
H36A C36 H36C 109.5
H36B C36 H36C 109.5
C35 C37 H37A 109.5
C35 C37 H37B 109.5
H37A C37 H37B 109.5
C35 C37 H37C 109.5
H37A C37 H37C 109.5
H37B C37 H37C 109.5
N5 C38 C39 108.9(3)
N5 C38 C40 111.0(3)
C39 C38 C40 112.0(3)
N5 C38 H38 108.3
C39 C38 H38 108.3
C40 C38 H38 108.3
C38 C39 H39A 109.5
C38 C39 H39B 109.5
H39A C39 H39B 109.5
C38 C39 H39C 109.5
H39A C39 H39C 109.5
H39B C39 H39C 109.5
C38 C40 H40A 109.5
C38 C40 H40B 109.5
H40A C40 H40B 109.5
C38 C40 H40C 109.5
H40A C40 H40C 109.5
H40B C40 H40C 109.5
C5 N1 P1 128.6(2)
C5 N1 H1 108.0
P1 N1 H1 107.9
C8 N2 P1 122.5(2)
C8 N2 H2 109.9
P1 N2 H2 109.9
C18 N3 P2 123.2(2)
C18 N3 H3 114(3)
P2 N3 H3 117(3)
C15 N4 P2 127.5(2)
C15 N4 H4 107.8
P2 N4 H4 108.2
C38 N5 P3 122.5(2)
C38 N5 H5C 109.6
P3 N5 H5C 109.8
C35 N6 P3 126.1(2)
C35 N6 H6 119(3)
P3 N6 H6 115(3)
C25 N7 P4 122.6(2)
C25 N7 H7 109.3
P4 N7 H7 109.8
C28 N8 P4 125.0(2)
C28 N8 H8C 109.0
P4 N8 H8C 108.6
P1 O1 Y1 150.05(13)
P2 O2 Y1 155.71(14)
Y1 O5 H5A 123.5
Y1 O5 H5B 119.8
H5A O5 H5B 109.4
Y1 O6 H6D 127.1
Y1 O6 H6E 123.2
H6D O6 H6E 109.5
Y1 O7 H7D 124.8
Y1 O7 H7E 122.5
H7D O7 H7E 109.5
Y1 O8 H8A 125(3)
Y1 O8 H8B 127(3)
H8A O8 H8B 107(4)
Y1 O9 H9D 125.2
Y1 O9 H9E 124.0
H9D O9 H9E 109.5
H10D O10 H10E 109.4
O1 P1 N2 116.25(13)
O1 P1 N1 106.26(13)
N2 P1 N1 107.50(15)
O1 P1 C1 108.43(14)
N2 P1 C1 105.96(14)
N1 P1 C1 112.61(15)
O2 P2 N3 116.21(13)
O2 P2 N4 106.26(13)
N3 P2 N4 107.04(14)
O2 P2 C11 108.16(13)
N3 P2 C11 106.01(15)
N4 P2 C11 113.39(15)
O3 P3 N5 116.72(14)
O3 P3 N6 109.13(14)
N5 P3 N6 105.36(14)
O3 P3 C31 109.26(15)
N5 P3 C31 105.26(15)
N6 P3 C31 111.01(16)
O4 P4 N7 117.39(14)
O4 P4 N8 108.42(14)
N7 P4 N8 104.10(15)
O4 P4 C21 109.91(16)
N7 P4 C21 105.61(16)
N8 P4 C21 111.30(16)
O2 Y1 O1 175.02(8)
O2 Y1 O6 92.64(8)
O1 Y1 O6 92.12(8)
O2 Y1 O7 88.32(8)
O1 Y1 O7 94.51(8)
O6 Y1 O7 72.6
O2 Y1 O9 86.03(8)
O1 Y1 O9 89.31(8)
O6 Y1 O9 142.23(6)
O7 Y1 O9 144.84(7)
O2 Y1 O5 91.95(8)
O1 Y1 O5 88.15(8)
O6 Y1 O5 71.8
O7 Y1 O5 144.38(6)
O9 Y1 O5 70.57(7)
O2 Y1 O8 89.23(9)
O1 Y1 O8 87.76(8)
O6 Y1 O8 144.40(8)
O7 Y1 O8 71.88(8)
O9 Y1 O8 73.37(9)
O5 Y1 O8 143.74(8)

loop_
_geom_bond_atom_site_label_1
_geom_bond_atom_site_label_2
_geom_bond_distance
C1 C2 1.537(4)
C1 C3 1.541(4)
C1 C4 1.546(5)
C1 P1 1.818(3)
C2 H2A 0.9800
C2 H2B 0.9800
C2 H2C 0.9800
C3 H3A 0.9800
C3 H3B 0.9800
C3 H3C 0.9800
C4 H4A 0.9800
C4 H4B 0.9800
C4 H4C 0.9800
C5 N1 1.474(4)
C5 C7 1.517(5)
C5 C6 1.530(5)
C5 H5 1.0000
C6 H6A 0.9800
C6 H6B 0.9800
C6 H6C 0.9800
C7 H7A 0.9800
C7 H7B 0.9800
C7 H7C 0.9800
C8 N2 1.482(4)
C8 C9 1.521(5)
C8 C10 1.524(5)
C8 H8 1.0000
C9 H9A 0.9800
C9 H9B 0.9800
C9 H9C 0.9800
C10 H10A 0.9800
C10 H10B 0.9800
C10 H10C 0.9800
C11 C14 1.524(4)
C11 C12 1.543(5)
C11 C13 1.546(4)
C11 P2 1.822(3)
C12 H12A 0.9800
C12 H12B 0.9800
C12 H12C 0.9800
C13 H13A 0.9800
C13 H13B 0.9800
C13 H13C 0.9800
C14 H14A 0.9800
C14 H14B 0.9800
C14 H14C 0.9800
C15 N4 1.464(4)
C15 C16 1.522(5)
C15 C17 1.533(5)
C15 H15 1.0000
C16 H16A 0.9800
C16 H16B 0.9800
C16 H16C 0.9800
C17 H17A 0.9800
C17 H17B 0.9800
C17 H17C 0.9800
C18 N3 1.476(4)
C18 C19 1.519(5)
C18 C20 1.528(5)
C18 H18 1.0000
C19 H19A 0.9800
C19 H19B 0.9800
C19 H19C 0.9800
C20 H20A 0.9800
C20 H20B 0.9800
C20 H20C 0.9800
C21 C24 1.534(6)
C21 C22 1.536(5)
C21 C23 1.547(5)
C21 P4 1.832(4)
C22 H22A 0.9800
C22 H22B 0.9800
C22 H22C 0.9800
C23 H23A 0.9800
C23 H23B 0.9800
C23 H23C 0.9800
C24 H24A 0.9800
C24 H24B 0.9800
C24 H24C 0.9800
C25 N7 1.479(4)
C25 C26 1.519(5)
C25 C27 1.520(5)
C25 H25 1.0000
C26 H26A 0.9800
C26 H26B 0.9800
C26 H26C 0.9800
C27 H27A 0.9800
C27 H27B 0.9800
C27 H27C 0.9800
C28 N8 1.470(4)
C28 C29 1.515(5)
C28 C30 1.523(5)
C28 H28 1.0000
C29 H29A 0.9800
C29 H29B 0.9800
C29 H29C 0.9800
C30 H30A 0.9800
C30 H30B 0.9800
C30 H30C 0.9800
C31 C33 1.534(5)
C31 C34 1.536(5)
C31 C32 1.539(5)
C31 P3 1.828(3)
C32 H32A 0.9800
C32 H32B 0.9800
C32 H32C 0.9800
C33 H33A 0.9800
C33 H33B 0.9800
C33 H33C 0.9800
C34 H34A 0.9800
C34 H34B 0.9800
C34 H34C 0.9800
C35 N6 1.469(4)
C35 C37 1.518(5)
C35 C36 1.524(5)
C35 H35 1.0000
C36 H36A 0.9800
C36 H36B 0.9800
C36 H36C 0.9800
C37 H37A 0.9800
C37 H37B 0.9800
C37 H37C 0.9800
C38 N5 1.479(4)
C38 C39 1.515(5)
C38 C40 1.521(5)
C38 H38 1.0000
C39 H39A 0.9800
C39 H39B 0.9800
C39 H39C 0.9800
C40 H40A 0.9800
C40 H40B 0.9800
C40 H40C 0.9800
N1 P1 1.642(3)
N1 H1 0.8799
N2 P1 1.623(3)
N2 H2 0.8800
N3 P2 1.623(3)
N3 H3 0.78(4)
N4 P2 1.641(3)
N4 H4 0.8801
N5 P3 1.626(3)
N5 H5C 0.8800
N6 P3 1.637(3)
N6 H6 0.850(18)
N7 P4 1.633(3)
N7 H7 0.8800
N8 P4 1.642(3)
N8 H8C 0.8799
O1 P1 1.514(2)
O1 Y1 2.206(2)
O2 P2 1.507(2)
O2 Y1 2.201(2)
O3 P3 1.502(2)
O4 P4 1.503(2)
O5 Y1 2.3478(14)
O5 H5A 0.8699
O5 H5B 0.8702
O6 Y1 2.3421(13)
O6 H6D 0.8700
O6 H6E 0.8702
O7 Y1 2.3428(15)
O7 H7D 0.8698
O7 H7E 0.8701
O8 Y1 2.355(2)
O8 H8A 0.803(19)
O8 H8B 0.74(4)
O9 Y1 2.3465(18)
O9 H9D 0.8699
O9 H9E 0.8698
O10 H10D 0.8704
O10 H10E 0.8703

loop_
_geom_hbond_atom_site_label_D
_geom_hbond_atom_site_label_H
_geom_hbond_atom_site_label_A
_geom_hbond_distance_DH
_geom_hbond_distance_HA
_geom_hbond_distance_DA
_geom_hbond_angle_DHA
_geom_hbond_site_symmetry_A
O5 H5A I1 0.87 2.62 3.4796(16) 171.9 .
O5 H5B O3 0.87 1.75 2.606(3) 167.7 .
O10 H10D I1 0.87 3.02 3.876(3) 167.0 .
O10 H10E I29 0.87 2.77 3.642(3) 176.7 .
O6 H6D O4 0.87 1.85 2.668(3) 156.4 1_665
O6 H6E O3 0.87 1.85 2.696(2) 162.1 .
O7 H7D I2 0.87 2.61 3.4670(15) 166.8 .
O7 H7E O4 0.87 1.76 2.613(3) 165.2 1_665
O9 H9D I29 0.87 2.49 3.352(2) 172.6 .
O9 H9E I1 0.87 2.61 3.466(2) 168.7 .
N2 H2 I2 0.88 3.27 3.917(3) 132.0 2_776
N7 H7 I29 0.88 2.92 3.718(3) 151.8 1_545
C14 H14A I1 0.98 3.13 4.085(3) 166.6 2_665
C22 H22C I29 0.98 3.08 4.037(4) 164.6 1_545
C30 H30C I1 0.98 3.32 4.292(4) 173.6 .
C26 H26A I29 0.98 3.28 4.089(4) 141.4 1_545
N3 H3 I1 0.78(4) 3.16(4) 3.875(3) 154(3) 2_665
O8 H8A I2 0.803(19) 2.69(2) 3.485(3) 173(4) .
O8 H8B I29 0.74(4) 2.72(4) 3.443(3) 167(4) .
N6 H6 I2 0.850(18) 3.20(2) 4.020(3) 162(3) 1_545

loop_
_geom_torsion_atom_site_label_1
_geom_torsion_atom_site_label_2
_geom_torsion_atom_site_label_3
_geom_torsion_atom_site_label_4
_geom_torsion
C7 C5 N1 P1 114.2(3)
C6 C5 N1 P1 -123.0(3)
C9 C8 N2 P1 134.5(3)
C10 C8 N2 P1 -101.3(3)
C19 C18 N3 P2 -103.8(3)
C20 C18 N3 P2 133.2(3)
C16 C15 N4 P2 119.4(3)
C17 C15 N4 P2 -118.4(3)
C39 C38 N5 P3 142.5(3)
C40 C38 N5 P3 -93.7(3)
C37 C35 N6 P3 -102.4(3)
C36 C35 N6 P3 134.1(3)
C26 C25 N7 P4 -109.2(3)
C27 C25 N7 P4 127.3(4)
C29 C28 N8 P4 -101.6(3)
C30 C28 N8 P4 134.1(3)
Y1 O1 P1 N2 -121.0(3)
Y1 O1 P1 N1 -1.4(3)
Y1 O1 P1 C1 119.9(3)
C8 N2 P1 O1 50.0(3)
C8 N2 P1 N1 -68.8(3)
C8 N2 P1 C1 170.6(3)
C5 N1 P1 O1 -154.5(3)
C5 N1 P1 N2 -29.4(3)
C5 N1 P1 C1 86.9(3)
C2 C1 P1 O1 -175.5(2)
C3 C1 P1 O1 -56.4(3)
C4 C1 P1 O1 62.1(3)
C2 C1 P1 N2 59.1(3)
C3 C1 P1 N2 178.1(2)
C4 C1 P1 N2 -63.4(3)
C2 C1 P1 N1 -58.2(3)
C3 C1 P1 N1 60.9(3)
C4 C1 P1 N1 179.4(2)
Y1 O2 P2 N3 -123.3(3)
Y1 O2 P2 N4 -4.4(4)
Y1 O2 P2 C11 117.7(3)
C18 N3 P2 O2 48.5(3)
C18 N3 P2 N4 -70.0(3)
C18 N3 P2 C11 168.7(3)
C15 N4 P2 O2 -158.2(3)
C15 N4 P2 N3 -33.4(3)
C15 N4 P2 C11 83.1(3)
C14 C11 P2 O2 -178.4(2)
C12 C11 P2 O2 60.0(3)
C13 C11 P2 O2 -58.7(2)
C14 C11 P2 N3 56.3(3)
C12 C11 P2 N3 -65.3(3)
C13 C11 P2 N3 176.1(2)
C14 C11 P2 N4 -60.9(3)
C12 C11 P2 N4 177.6(2)
C13 C11 P2 N4 58.9(3)
C38 N5 P3 O3 47.8(3)
C38 N5 P3 N6 -73.4(3)
C38 N5 P3 C31 169.1(2)
C35 N6 P3 O3 29.6(3)
C35 N6 P3 N5 155.7(3)
C35 N6 P3 C31 -90.9(3)
C33 C31 P3 O3 57.4(3)
C34 C31 P3 O3 179.3(2)
C32 C31 P3 O3 -61.3(3)
C33 C31 P3 N5 -68.7(3)
C34 C31 P3 N5 53.2(3)
C32 C31 P3 N5 172.6(2)
C33 C31 P3 N6 177.8(2)
C34 C31 P3 N6 -60.3(3)
C32 C31 P3 N6 59.1(3)
C25 N7 P4 O4 54.7(3)
C25 N7 P4 N8 -65.1(3)
C25 N7 P4 C21 177.6(3)
C28 N8 P4 O4 29.8(3)
C28 N8 P4 N7 155.5(3)
C28 N8 P4 C21 -91.2(3)
C24 C21 P4 O4 177.0(3)
C22 C21 P4 O4 53.5(3)
C23 C21 P4 O4 -63.4(3)
C24 C21 P4 N7 49.5(3)
C22 C21 P4 N7 -74.1(3)
C23 C21 P4 N7 169.1(3)
C24 C21 P4 N8 -62.9(3)
C22 C21 P4 N8 173.6(3)
C23 C21 P4 N8 56.7(3)
